data_1516583
loop_
_publ_author_name
'Xiong, Xiao-Dong'
'Deng, Chun-Lin'
'Peng, Xiao-Shui'
'Miao, Qian'
'Wong, Henry N. C.'

_publ_section_title
;
 Heteroatom-bridged tetraphenylenes: synthesis, structures, and
 properties.
;
_journal_issue 12
_journal_name_full 'Organic letters'
_journal_page_first 3252
_journal_page_last 3255
_journal_paper_doi 10.1021/ol501267z
_journal_volume 16
_journal_year 2014
_chemical_formula_sum 'C24 H8 O2'
_chemical_formula_weight 328.30
_chemical_name_systematic
; 
 ? 
;
_space_group_IT_number 59
_symmetry_cell_setting orthorhombic
_symmetry_space_group_name_Hall '-P 2ab 2a'
_symmetry_space_group_name_H-M 'P m m n :2'
_atom_sites_solution_hydrogens geom
_atom_sites_solution_primary direct
_atom_sites_solution_secondary difmap
_audit_creation_method SHELXL-97
_cell_angle_alpha 90.00
_cell_angle_beta 90.00
_cell_angle_gamma 90.00
_cell_formula_units_Z 2
_cell_length_a 12.3385(12)
_cell_length_b 15.6948(15)
_cell_length_c 3.8193(4)
_cell_measurement_temperature 173(2)
_cell_volume 739.61(13)
_computing_cell_refinement SAINT(Bruker,2001)
_computing_data_collection APEX2(Bruker,2003)
_computing_data_reduction APEX2(Bruker,2003)
_computing_molecular_graphics DIAMOND
_computing_publication_material 'SHELXL-97 (Sheldrick, 1997)'
_computing_structure_refinement 'SHELXL-97 (Sheldrick, 1997)'
_computing_structure_solution 'SHELXS-97 (Sheldrick, 1997)'
_diffrn_ambient_temperature 173(2)
_diffrn_measured_fraction_theta_full 1.000
_diffrn_measured_fraction_theta_max 1.000
_diffrn_measurement_device_type 'Bruker APEX II CCD diffractometer'
_diffrn_measurement_method '\f and \w scan'
_diffrn_radiation_monochromator graphite
_diffrn_radiation_source 'fine-focus sealed tube'
_diffrn_radiation_type MoK\a
_diffrn_radiation_wavelength 0.71073
_diffrn_reflns_av_R_equivalents 0.0289
_diffrn_reflns_av_sigmaI/netI 0.0083
_diffrn_reflns_limit_h_max 14
_diffrn_reflns_limit_h_min -14
_diffrn_reflns_limit_k_max 18
_diffrn_reflns_limit_k_min -18
_diffrn_reflns_limit_l_max 4
_diffrn_reflns_limit_l_min -4
_diffrn_reflns_number 17444
_diffrn_reflns_theta_full 25.23
_diffrn_reflns_theta_max 25.23
_diffrn_reflns_theta_min 2.10
_exptl_absorpt_coefficient_mu 0.094
_exptl_absorpt_correction_T_max 0.9725
_exptl_absorpt_correction_T_min 0.9547
_exptl_absorpt_correction_type multi-scan
_exptl_crystal_colour yellow
_exptl_crystal_density_diffrn 1.474
_exptl_crystal_density_method 'not measured'
_exptl_crystal_description needle
_exptl_crystal_F_000 336
_exptl_crystal_size_max 0.50
_exptl_crystal_size_mid 0.40
_exptl_crystal_size_min 0.30
_refine_diff_density_max 0.337
_refine_diff_density_min -0.315
_refine_diff_density_rms 0.056
_refine_ls_extinction_method none
_refine_ls_goodness_of_fit_ref 1.034
_refine_ls_hydrogen_treatment constr
_refine_ls_matrix_type full
_refine_ls_number_parameters 64
_refine_ls_number_reflns 738
_refine_ls_number_restraints 6
_refine_ls_restrained_S_all 1.146
_refine_ls_R_factor_all 0.0677
_refine_ls_R_factor_gt 0.0614
_refine_ls_shift/su_max 0.000
_refine_ls_shift/su_mean 0.000
_refine_ls_structure_factor_coef Fsqd
_refine_ls_weighting_details 'calc w=1/[\s^2^(Fo^2^)+(0.0919P)^2^+0.8373P] where P=(Fo^2^+2Fc^2^)/3'
_refine_ls_weighting_scheme calc
_refine_ls_wR_factor_gt 0.1671
_refine_ls_wR_factor_ref 0.1747
_reflns_number_gt 643
_reflns_number_total 738
_reflns_threshold_expression >2sigma(I)
_cod_data_source_file ol501267z_si_002.cif
_cod_data_source_block tet-o
_cod_depositor_comments
;
The following automatic conversions were performed:

'_symmetry_cell_setting' value 'Orthorhombic' changed to
'orthorhombic' according to
/usr/data/users/saulius/crontab/automatic-downloads/rss-feeds/ACS/lib/dictionaries/cif_core.dic
dictionary named 'cif_core.dic' version 2.4.2 from 2011-04-26.

Automatic conversion script
Id: cif_fix_values 2281 2013-09-26 08:29:07Z andrius 

 Adding full bibliography for 1516580--1516585.cif.
;
_cod_original_sg_symbol_H-M Pmmn
_cod_database_code 1516583

loop_
_symmetry_equiv_pos_as_xyz
'x, y, z'
'-x+1/2, -y+1/2, z'
'-x, y+1/2, -z'
'x+1/2, -y, -z'
'-x, -y, -z'
'x-1/2, y-1/2, -z'
'x, -y-1/2, z'
'-x-1/2, y, z'

loop_
_atom_site_label
_atom_site_type_symbol
_atom_site_fract_x
_atom_site_fract_y
_atom_site_fract_z
_atom_site_U_iso_or_equiv
_atom_site_adp_type
_atom_site_occupancy
_atom_site_symmetry_multiplicity
_atom_site_calc_flag
_atom_site_refinement_flags
O1 O 0.4735(3) 0.4183(2) 0.2054(9) 0.0423(10) Uani 0.50 1 d P
C1 C 0.3042(4) 0.50636(18) 0.4612(8) 0.0869(17) Uani 1 1 d U
H1A H 0.3434 0.5557 0.5303 0.104 Uiso 1 1 calc R
C2 C 0.3578(3) 0.43396(18) 0.3598(10) 0.0641(11) Uani 1 1 d .
C3 C 0.30709(19) 0.35807(14) 0.2667(5) 0.0287(7) Uani 1 1 d .
C4 C 0.38778(18) 0.29512(15) 0.1517(5) 0.0302(7) Uani 1 1 d .
C5 C 0.4851(2) 0.33535(19) 0.0636(8) 0.0500(8) Uani 1 1 d .
C6 C 0.5785(2) 0.2937(2) -0.0295(8) 0.0537(9) Uani 1 1 d .
H6A H 0.6417 0.3247 -0.0925 0.064 Uiso 1 1 calc R

loop_
_atom_site_aniso_label
_atom_site_aniso_U_11
_atom_site_aniso_U_22
_atom_site_aniso_U_33
_atom_site_aniso_U_23
_atom_site_aniso_U_13
_atom_site_aniso_U_12
O1 0.043(2) 0.047(2) 0.0373(18) 0.0002(16) -0.0004(16) -0.0224(16)
C1 0.186(5) 0.0291(14) 0.0461(16) 0.0052(12) -0.051(2) -0.0177(18)
C2 0.068(2) 0.0389(16) 0.086(2) 0.0258(16) -0.0361(19) -0.0224(14)
C3 0.0349(13) 0.0320(13) 0.0190(10) 0.0054(8) 0.0001(9) -0.0021(10)
C4 0.0279(13) 0.0438(14) 0.0189(11) -0.0016(9) -0.0046(8) 0.0002(9)
C5 0.0338(14) 0.0526(18) 0.0636(18) -0.0006(15) -0.0104(13) -0.0105(12)
C6 0.0266(14) 0.091(2) 0.0433(15) 0.0160(14) 0.0020(11) -0.0096(13)

loop_
_atom_type_symbol
_atom_type_description
_atom_type_scat_dispersion_real
_atom_type_scat_dispersion_imag
_atom_type_scat_source
C C 0.0033 0.0016 'International Tables Vol C Tables 4.2.6.8 and 6.1.1.4'
H H 0.0000 0.0000 'International Tables Vol C Tables 4.2.6.8 and 6.1.1.4'
O O 0.0106 0.0060 'International Tables Vol C Tables 4.2.6.8 and 6.1.1.4'

loop_
_geom_angle_atom_site_label_1
_geom_angle_atom_site_label_2
_geom_angle_atom_site_label_3
_geom_angle
_geom_angle_site_symmetry_1
_geom_angle_site_symmetry_3
C5 O1 C2 112.4(3) . .
C1 C1 C2 118.8(2) 8_655 .
C1 C1 H1A 120.6 8_655 .
C2 C1 H1A 120.6 . .
C1 C2 C3 124.4(3) . .
C1 C2 O1 132.6(3) . .
C3 C2 O1 100.3(3) . .
C2 C3 C3 116.72(19) . 8_655
C2 C3 C4 110.3(2) . .
C3 C3 C4 132.64(12) 8_655 .
C5 C4 C4 116.85(16) . 7_565
C5 C4 C3 110.5(2) . .
C4 C4 C3 132.24(12) 7_565 .
C6 C5 C4 124.7(3) . .
C6 C5 O1 128.4(3) . .
C4 C5 O1 103.6(3) . .
C5 C6 C6 118.44(18) . 7_565
C5 C6 H6A 120.8 . .
C6 C6 H6A 120.8 7_565 .

loop_
_geom_bond_atom_site_label_1
_geom_bond_atom_site_label_2
_geom_bond_distance
_geom_bond_site_symmetry_2
O1 C5 1.417(5) .
O1 C2 1.564(6) .
C1 C1 1.338(10) 8_655
C1 C2 1.371(5) .
C1 H1A 0.9500 .
C2 C3 1.392(3) .
C3 C3 1.409(5) 8_655
C3 C4 1.470(3) .
C4 C5 1.398(3) .
C4 C4 1.416(5) 7_565
C5 C6 1.372(4) .
C6 C6 1.373(7) 7_565
C6 H6A 0.9500 .

loop_
_geom_torsion_atom_site_label_1
_geom_torsion_atom_site_label_2
_geom_torsion_atom_site_label_3
_geom_torsion_atom_site_label_4
_geom_torsion
_geom_torsion_site_symmetry_1
_geom_torsion_site_symmetry_4
C1 C1 C2 C3 -2.4(4) 8_655 .
C1 C1 C2 O1 155.4(3) 8_655 .
C5 O1 C2 C1 -166.1(3) . .
C5 O1 C2 C3 -4.6(3) . .
C1 C2 C3 C3 2.4(4) . 8_655
O1 C2 C3 C3 -161.25(16) . 8_655
C1 C2 C3 C4 176.6(3) . .
O1 C2 C3 C4 13.0(3) . .
C2 C3 C4 C5 -18.5(3) . .
C3 C3 C4 C5 154.49(16) 8_655 .
C2 C3 C4 C4 153.72(17) . 7_565
C3 C3 C4 C4 -33.3(2) 8_655 7_565
C4 C4 C5 C6 1.6(4) 7_565 .
C3 C4 C5 C6 175.2(3) . .
C4 C4 C5 O1 -159.48(19) 7_565 .
C3 C4 C5 O1 14.1(3) . .
C2 O1 C5 C6 -166.0(3) . .
C2 O1 C5 C4 -5.9(4) . .
C4 C5 C6 C6 -1.6(4) . 7_565
O1 C5 C6 C6 154.7(3) . 7_565
